data_2200816
loop_
_publ_author_name
'Picard, S.'
'Gougeon, P.'
'Potel, M.'

_publ_section_title
;
 K~2~Mo~15~S~19~: a novel ternary reduced molybdenum sulfide containing
 Mo~6~ and Mo~9~ clusters
;
_journal_issue 2
_journal_name_full 'Acta Crystallographica Section E'
_journal_page_first i12
_journal_page_last i14
_journal_paper_doi 10.1107/S1600536801021651
_journal_volume 58
_journal_year 2002
_chemical_formula_iupac 'K2 Mo15 S19'
_chemical_formula_moiety 'K2 Mo15 S19'
_chemical_formula_sum 'K2 Mo15 S19'
_chemical_formula_weight 2126.44
_chemical_name_systematic
;
?
;
_space_group_IT_number 167
_symmetry_cell_setting hexagonal
_symmetry_space_group_name_Hall '-R 3 2"c'
_symmetry_space_group_name_H-M 'R -3 c :H'
_atom_sites_solution_primary direct
_atom_sites_solution_secondary difmap
_audit_creation_method SHELXL-97
_cell_angle_alpha 90.00
_cell_angle_beta 90.00
_cell_angle_gamma 120.00
_cell_formula_units_Z 6
_cell_length_a 9.3857(9)
_cell_length_b 9.3857(9)
_cell_length_c 56.261(9)
_cell_measurement_reflns_used 25
_cell_measurement_temperature 293(2)
_cell_measurement_theta_max 15.18
_cell_measurement_theta_min 6.3
_cell_volume 4292.1(9)
_computing_cell_refinement 'CAD-4 Software'
_computing_data_collection 'CAD-4 Software (Enraf-Nonius, 1989)'
_computing_data_reduction 'WinGX (Farrugia, 1999)'
_computing_molecular_graphics 'DIAMOND (Bergerhoff, 1996)'
_computing_publication_material SHELXL97
_computing_structure_refinement 'SHELXL97 (Sheldrick, 1997)'
_computing_structure_solution 'SHELXS97 (Sheldrick, 1997)'
_diffrn_ambient_temperature 293(2)
_diffrn_measured_fraction_theta_full 1.000
_diffrn_measured_fraction_theta_max 1.000
_diffrn_measurement_device 'Enraf-Nonius CAD-4'
_diffrn_measurement_method \q-2\q
_diffrn_radiation_monochromator graphite
_diffrn_radiation_source 'fine-focus sealed tube'
_diffrn_radiation_type MoK\a
_diffrn_radiation_wavelength .71073
_diffrn_reflns_av_R_equivalents .0158
_diffrn_reflns_av_sigmaI/netI .0201
_diffrn_reflns_limit_h_max 15
_diffrn_reflns_limit_h_min 0
_diffrn_reflns_limit_k_max 15
_diffrn_reflns_limit_k_min 0
_diffrn_reflns_limit_l_max 90
_diffrn_reflns_limit_l_min -90
_diffrn_reflns_number 4181
_diffrn_reflns_theta_full 34.94
_diffrn_reflns_theta_max 34.94
_diffrn_reflns_theta_min 2.17
_diffrn_standards_decay_% <1%
_diffrn_standards_interval_time 60
_diffrn_standards_number 3
_exptl_absorpt_coefficient_mu 7.997
_exptl_absorpt_correction_T_max .527
_exptl_absorpt_correction_T_min .501
_exptl_absorpt_correction_type \y-scan
_exptl_absorpt_process_details '(North et al., 1968)'
_exptl_crystal_colour black
_exptl_crystal_density_diffrn 4.936
_exptl_crystal_density_method 'not measured'
_exptl_crystal_description pseudo-cube
_exptl_crystal_F_000 5832
_exptl_crystal_size_max .1
_exptl_crystal_size_mid .1
_exptl_crystal_size_min .08
_refine_diff_density_max .808
_refine_diff_density_min -.867
_refine_ls_extinction_coef .000086(4)
_refine_ls_extinction_expression Fc^*^=kFc[1+0.001xFc^2^\l^3^/sin(2\q)]^-1/4^
_refine_ls_extinction_method SHELXL97
_refine_ls_goodness_of_fit_ref 1.090
_refine_ls_matrix_type full
_refine_ls_number_parameters 58
_refine_ls_number_reflns 2102
_refine_ls_number_restraints 0
_refine_ls_restrained_S_all 1.090
_refine_ls_R_factor_all .0285
_refine_ls_R_factor_gt .0189
_refine_ls_shift/su_max .001
_refine_ls_shift/su_mean .000
_refine_ls_structure_factor_coef Fsqd
_refine_ls_weighting_details 'calc w = 1/[\s^2^(Fo^2^)+(0.0122p)^2^+8.4803p] where p = (Fo^2^+2Fc^2^)/3'
_refine_ls_weighting_scheme calc
_refine_ls_wR_factor_gt .0361
_refine_ls_wR_factor_ref .0377
_reflns_number_gt 1753
_reflns_number_total 2102
_reflns_threshold_expression I>2\s(I)
_cod_data_source_file br6039.cif
_cod_data_source_block I
_cod_depositor_comments
;
The following automatic conversions were performed:
'_atom_site_adp_type' value 'uani' changed to 'Uani' according to
'/home/saulius/struct/CIF-dictionaries/cif_core.dic' dictionary named
'cif_core.dic' version 2.4.1 from 2010-06-29 (9
times).

'_atom_site_refinement_flags' value 's' changed to 'S' according
to '/home/saulius/struct/CIF-dictionaries/cif_core.dic' dictionary named
'cif_core.dic' version 2.4.1 from 2010-06-29 (5
times).

'_geom_bond_publ_flag' value 'Y' changed to 'y' according to
'/home/saulius/struct/CIF-dictionaries/cif_core.dic' dictionary named
'cif_core.dic' version 2.4.1 from 2010-06-29 (5 times).

Automatic conversion script
Id: cif_fix_enum 1527 2010-12-29 10:47:43Z saulius 

The following automatic conversions were performed:

'_atom_site_adp_type' value 'uani' changed to 'Uani' according to
/home/saulius/struct/CIF-dictionaries/cif_core.dic dictionary named
'cif_core.dic' version 2.4.1 from 2010-06-29 (9
times).

'_atom_site_refinement_flags' value 's' changed to 'S'
according to /home/saulius/struct/CIF-dictionaries/cif_core.dic
dictionary named 'cif_core.dic' version 2.4.1 from 2010-06-29 (5
times).

'_geom_bond_publ_flag' value 'Y' changed to 'y' according to
/home/saulius/struct/CIF-dictionaries/cif_core.dic dictionary named
'cif_core.dic' version 2.4.1 from 2010-06-29 (5 times).

Automatic conversion script
Id: cif_fix_values 1715 2011-07-08 13:25:40Z adriana 
;
_cod_original_sg_symbol_H-M 'R -3 c'
_cod_database_code 2200816
_cod_database_fobs_code 2200816

loop_
_symmetry_equiv_pos_as_xyz
'x, y, z'
'-y, x-y, z'
'-x+y, -x, z'
'x-y, -y, -z+1/2'
'-x, -x+y, -z+1/2'
'y, x, -z+1/2'
'x+2/3, y+1/3, z+1/3'
'-y+2/3, x-y+1/3, z+1/3'
'-x+y+2/3, -x+1/3, z+1/3'
'x-y+2/3, -y+1/3, -z+5/6'
'-x+2/3, -x+y+1/3, -z+5/6'
'y+2/3, x+1/3, -z+5/6'
'x+1/3, y+2/3, z+2/3'
'-y+1/3, x-y+2/3, z+2/3'
'-x+y+1/3, -x+2/3, z+2/3'
'x-y+1/3, -y+2/3, -z+1/6'
'-x+1/3, -x+y+2/3, -z+1/6'
'y+1/3, x+2/3, -z+1/6'
'-x, -y, -z'
'y, -x+y, -z'
'x-y, x, -z'
'-x+y, y, z-1/2'
'x, x-y, z-1/2'
'-y, -x, z-1/2'
'-x+2/3, -y+1/3, -z+1/3'
'y+2/3, -x+y+1/3, -z+1/3'
'x-y+2/3, x+1/3, -z+1/3'
'-x+y+2/3, y+1/3, z-1/6'
'x+2/3, x-y+1/3, z-1/6'
'-y+2/3, -x+1/3, z-1/6'
'-x+1/3, -y+2/3, -z+2/3'
'y+1/3, -x+y+2/3, -z+2/3'
'x-y+1/3, x+2/3, -z+2/3'
'-x+y+1/3, y+2/3, z+1/6'
'x+1/3, x-y+2/3, z+1/6'
'-y+1/3, -x+2/3, z+1/6'

loop_
_atom_site_label
_atom_site_fract_x
_atom_site_fract_y
_atom_site_fract_z
_atom_site_U_iso_or_equiv
_atom_site_adp_type
_atom_site_calc_flag
_atom_site_refinement_flags
_atom_site_occupancy
_atom_site_disorder_assembly
_atom_site_disorder_group
_atom_site_type_symbol
Mo1 .15993(2) .16913(2) .209620(3) .00697(4) Uani d . 1 . . Mo
Mo2 .16529(3) .0000 .2500 .00687(4) Uani d S 1 . . Mo
Mo3 .17321(2) .15413(2) .020470(3) .00724(4) Uani d . 1 . . Mo
K .0000 .0000 .11265(2) .0330(3) Uani d S 1.000(5) . . K
S1 .31022(6) .02206(6) .213962(8) .00925(8) Uani d . 1 . . s
S2 -.30348(8) .0000 .2500 .01041(12) Uani d S 1 . . s
S3 .03573(6) .31749(6) .016416(8) .00887(8) Uani d . 1 . . s
St1 .0000 .0000 .176549(14) .00980(15) Uani d S 1 . . s
St2 .0000 .0000 .053632(15) .01139(15) Uani d S 1 . . s

loop_
_atom_site_aniso_label
_atom_site_aniso_U_11
_atom_site_aniso_U_22
_atom_site_aniso_U_33
_atom_site_aniso_U_12
_atom_site_aniso_U_13
_atom_site_aniso_U_23
Mo1 .00720(7) .00747(7) .00629(6) .00371(6) .00039(5) .00023(5)
Mo2 .00725(7) .00713(10) .00619(8) .00356(5) -.00023(4) -.00047(7)
Mo3 .00811(7) .00757(7) .00669(6) .00441(6) .00066(5) .00061(5)
K .0258(4) .0258(4) .0473(8) .01292(19) .000 .000
S1 .0087(2) .0098(2) .00960(18) .00489(17) .00096(16) -.00104(16)
S2 .0084(2) .0126(3) .0117(3) .00632(16) .00050(11) .0010(2)
S3 .0098(2) .0083(2) .00935(18) .00509(17) .00156(16) -.00040(15)
St1 .0119(2) .0119(2) .0055(3) .00597(11) .000 .000
St2 .0141(2) .0141(2) .0059(3) .00706(12) .000 .000

loop_
_atom_type_symbol
_atom_type_description
_atom_type_scat_dispersion_real
_atom_type_scat_dispersion_imag
_atom_type_scat_source
S S .1246 .1234 'International Yables Vol C Tables 4.2.6.8 and 6.1.1.4'
K K .2009 .2494 'International Tables Vol C Tables 4.2.6.8 and 6.1.1.4'
Mo Mo -1.6832 .6857 'International Tables Vol C Tables 4.2.6.8 and 6.1.1.4'

loop_
_geom_angle_atom_site_label_1
_geom_angle_atom_site_label_2
_geom_angle_atom_site_label_3
_geom_angle_site_symmetry_1
_geom_angle_site_symmetry_3
_geom_angle
St1 Mo1 S1 . . 92.897(13)
St1 Mo1 S1 . 2 91.733(13)
S1 Mo1 S1 . 2 166.84(2)
St1 Mo1 S3 . 35 92.90(2)
S1 Mo1 S3 . 35 94.408(18)
S1 Mo1 S3 2 35 97.654(17)
St1 Mo1 S2 . 3 169.593(19)
S1 Mo1 S2 . 3 83.186(13)
S1 Mo1 S2 2 3 90.118(13)
S3 Mo1 S2 35 3 97.00(2)
St1 Mo1 Mo1 . 3 56.394(11)
S1 Mo1 Mo1 . 3 57.769(14)
S1 Mo1 Mo1 2 3 115.751(14)
S3 Mo1 Mo1 35 3 133.206(14)
S2 Mo1 Mo1 3 3 113.764(12)
St1 Mo1 Mo1 . 2 56.394(11)
S1 Mo1 Mo1 . 2 117.433(14)
S1 Mo1 Mo1 2 2 56.076(14)
S3 Mo1 Mo1 35 2 134.563(14)
S2 Mo1 Mo1 3 2 117.100(13)
St1 Mo1 Mo2 . 2 118.531(15)
S1 Mo1 Mo2 . 2 112.506(14)
S1 Mo1 Mo2 2 2 54.665(13)
S3 Mo1 Mo2 35 2 135.916(14)
S2 Mo1 Mo2 3 2 55.139(14)
Mo1 Mo1 Mo2 3 2 90.856(6)
Mo1 Mo1 Mo2 2 2 62.236(6)
St1 Mo1 Mo2 . . 115.804(15)
S1 Mo1 Mo2 . . 54.076(13)
S1 Mo1 Mo2 2 . 112.926(14)
S3 Mo1 Mo2 35 . 136.085(14)
S2 Mo1 Mo2 3 . 54.260(14)
Mo1 Mo1 Mo2 3 . 59.504(6)
Mo1 Mo1 Mo2 2 . 89.290(6)
Mo2 Mo1 Mo2 2 . 58.477(12)
St1 Mo1 Mo3 . 36 92.370(12)
S1 Mo1 Mo3 . 36 143.446(14)
S1 Mo1 Mo3 2 36 48.479(13)
S3 Mo1 Mo3 35 36 49.195(12)
S2 Mo1 Mo3 3 36 96.516(12)
Mo1 Mo1 Mo3 3 36 147.002(7)
Mo1 Mo1 Mo3 2 36 95.340(9)
Mo2 Mo1 Mo3 2 36 96.364(10)
Mo2 Mo1 Mo3 . 36 148.348(7)
S1 Mo2 S1 . 4 116.62(3)
S1 Mo2 S2 . 2 95.849(14)
S1 Mo2 S2 4 2 87.260(13)
S1 Mo2 S2 4 3 95.848(14)
S2 Mo2 S2 2 3 174.10(2)
S1 Mo2 Mo2 . 3 119.501(13)
S1 Mo2 Mo2 4 3 114.676(14)
S2 Mo2 Mo2 2 3 57.049(11)
S2 Mo2 Mo2 3 3 117.049(11)
S1 Mo2 Mo1 . 3 57.626(15)
S1 Mo2 Mo1 4 3 144.304(14)
S2 Mo2 Mo1 2 3 60.525(6)
S2 Mo2 Mo1 3 3 117.706(7)
Mo2 Mo2 Mo1 3 3 62.121(7)
Mo2 Mo2 Mo1 2 3 90.660(6)
Mo1 Mo2 Mo1 3 6 149.465(13)
S1 Mo2 Mo1 . . 55.324(15)
S1 Mo2 Mo1 4 . 152.522(14)
S2 Mo2 Mo1 2 . 118.499(7)
S2 Mo2 Mo1 3 . 59.447(6)
Mo2 Mo2 Mo1 3 . 89.105(6)
Mo2 Mo2 Mo1 2 . 59.402(7)
Mo1 Mo2 Mo1 3 . 58.259(11)
Mo1 Mo2 Mo1 6 . 111.504(12)
S1 Mo2 Mo1 . 4 152.522(14)
S1 Mo2 Mo1 4 4 55.324(15)
S2 Mo2 Mo1 2 4 59.447(6)
S2 Mo2 Mo1 3 4 118.499(7)
Mo1 Mo2 Mo1 . 4 144.736(13)
St2 Mo3 S1 . 28 91.17(2)
St2 Mo3 S3 . 20 172.118(19)
S1 Mo3 S3 28 20 96.71(2)
St2 Mo3 S3 . . 92.242(13)
S1 Mo3 S3 28 . 91.846(17)
S3 Mo3 S3 20 . 87.159(12)
St2 Mo3 S3 . 3 92.068(13)
S1 Mo3 S3 28 3 99.525(17)
S3 Mo3 S3 20 3 87.001(12)
S3 Mo3 S3 . 3 167.75(2)
St2 Mo3 Mo3 . 3 56.487(11)
S1 Mo3 Mo3 28 3 135.199(14)
S3 Mo3 Mo3 20 3 117.007(13)
S3 Mo3 Mo3 . 3 116.953(14)
S3 Mo3 Mo3 3 3 56.984(14)
S1 Mo3 Mo3 28 2 130.106(14)
S3 Mo3 Mo3 20 2 117.179(14)
S3 Mo3 Mo3 . 2 57.240(14)
S3 Mo3 Mo3 3 2 116.699(14)
St2 Mo3 Mo3 . 20 117.546(14)
S1 Mo3 Mo3 28 20 139.854(14)
S3 Mo3 Mo3 20 20 55.847(15)
S3 Mo3 Mo3 . 20 112.849(14)
S3 Mo3 Mo3 3 20 55.140(12)
Mo3 Mo3 Mo3 3 20 61.172(6)
Mo3 Mo3 Mo3 2 20 90.0
St2 Mo3 Mo3 . 21 117.546(14)
S1 Mo3 Mo3 28 21 134.538(14)
S3 Mo3 Mo3 20 21 56.026(16)
S3 Mo3 Mo3 . 21 55.204(12)
S3 Mo3 Mo3 3 21 112.780(14)
Mo3 Mo3 Mo3 2 21 61.172(6)
Mo3 Mo3 Mo3 20 21 57.657(11)
St2 Mo3 Mo1 . 30 93.689(13)
S1 Mo3 Mo1 28 30 49.652(13)
S3 Mo3 Mo1 20 30 91.695(15)
S3 Mo3 Mo1 . 30 141.099(13)
S3 Mo3 Mo1 3 30 49.894(12)
Mo3 Mo3 Mo1 3 30 98.087(8)
Mo3 Mo3 Mo1 2 30 149.005(7)
Mo3 Mo3 Mo1 20 30 98.137(8)
Mo3 Mo3 Mo1 21 30 146.362(8)
S1 K S1 27_445 25 118.603(10)
S1 K St2 27_445 . 96.84(2)
S1 K St1 27_445 . 83.16(2)
S1 K S2 27_445 27 76.335(14)
S1 K S2 25 27 58.161(15)
S1 K S2 26_455 27 157.58(4)
St2 K S2 . 27 63.292(19)
St1 K S2 . 27 116.708(19)
S1 K S2 27_445 26_445 58.161(15)
S1 K S2 25 26_445 157.58(4)
S1 K S2 26_455 26_445 76.334(14)
St2 K S2 . 26_445 63.292(19)
S2 K S2 27 26_445 101.36(2)
S1 K S3 27_445 16_555 138.52(4)
S1 K S3 25 16_555 60.612(16)
S1 K S3 26_455 16_555 62.514(15)
St2 K S3 . 16_555 124.622(19)
St1 K S3 . 16_555 55.378(19)
S2 K S3 27 16_555 118.761(13)
S2 K S3 26_445 16_555 138.443(12)
S2 K S3 25_455 16_555 62.393(12)
S1 K S3 27_445 18_445 62.513(15)
S1 K S3 25 18_445 138.52(4)
S1 K S3 26_455 18_445 60.614(16)
St2 K S3 . 18_445 124.622(19)
St1 K S3 . 18_445 55.378(19)
S2 K S3 25_455 18_445 118.762(13)
S3 K S3 16_555 18_445 90.91(3)
S1 K S3 26_455 17_545 138.52(4)
Mo2 S1 Mo1 . . 70.599(15)
Mo2 S1 Mo3 . 34_545 133.44(2)
Mo1 S1 Mo3 . 34_545 128.15(2)
Mo2 S1 Mo1 . 3 67.709(15)
Mo1 S1 Mo1 . 3 66.156(15)
Mo3 S1 Mo1 34_545 3 81.871(16)
Mo2 S2 Mo2 2 3 65.90(2)
Mo2 S2 Mo1 2 2 66.293(15)
Mo1 S2 Mo1 2 5 120.31(3)
K S2 K 34_445 25_455 119.64(2)
Mo3 S3 Mo3 21 . 68.949(15)
Mo3 S3 Mo3 21 2 68.834(15)
Mo3 S3 Mo3 . 2 65.777(15)
Mo3 S3 Mo1 21 29_455 133.70(2)
Mo3 S3 Mo1 . 29_455 128.72(2)
Mo3 S3 Mo1 2 29_455 80.913(16)
Mo1 St1 Mo1 . 3 67.21(2)
Mo3 St2 Mo3 3 2 67.03(2)

loop_
_geom_bond_atom_site_label_1
_geom_bond_atom_site_label_2
_geom_bond_site_symmetry_2
_geom_bond_distance
_geom_bond_publ_flag
Mo1 St1 . 2.4191(7) y
Mo1 S1 . 2.4294(6) y
Mo1 S1 2 2.4766(6) y
Mo1 S3 35 2.4917(6) y
Mo1 S2 3 2.6206(5) y
Mo1 Mo1 3 2.6779(4) n
Mo1 Mo1 2 2.6779(4) ?
Mo1 Mo2 2 2.7132(4) n
Mo1 Mo2 . 2.7863(4) n
Mo1 Mo3 36 3.2169(4) n
Mo2 S1 . 2.3922(6) y
Mo2 S1 4 2.3922(6) y
Mo2 S2 2 2.4700(6) y
Mo2 S2 3 2.4700(6) y
Mo2 Mo2 3 2.6870(5) n
Mo2 Mo2 2 2.6870(5) ?
Mo2 Mo1 3 2.7132(4) ?
Mo2 Mo1 6 2.7132(4) ?
Mo2 Mo1 4 2.7863(4) ?
Mo3 St2 . 2.4217(7) y
Mo3 S1 28 2.4330(6) y
Mo3 S3 20 2.4399(6) y
Mo3 S3 . 2.4588(6) y
Mo3 S3 3 2.4659(6) y
Mo3 Mo3 3 2.6742(4) n
Mo3 Mo3 2 2.6742(4) ?
Mo3 Mo3 20 2.7730(4) n
Mo3 Mo3 21 2.7730(4) ?
Mo3 Mo1 30 3.2169(4) ?
K S1 27_445 3.1776(6) y
K S1 25 3.1776(6) ?
K S1 26_455 3.1776(6) ?
K St2 . 3.3203(16) y
K St1 . 3.5952(16) y
K S2 27 3.6691(7) ?
K S2 26_445 3.6691(7) ?
K S2 25_455 3.6692(7) ?
K S3 16_555 3.7234(9) y
K S3 18_445 3.7234(9) ?
K S3 17_545 3.7234(9) ?
